data_4328479
loop_
_publ_author_name
'John S. Maass'
'Zhichao Chen'
'Matthias Zeller'
'Floriana Tuna'
'Richard E. P. Winpenny'
'Rudy L. Luck'

_publ_contact_author_address
;
Department of Chemistry
Michigan Technological University
1400 Townsend Drive
Houghton, MI USA 49931
;
_publ_contact_author_email rluck@mtu.edu
_publ_contact_author_fax '(906)487 2061'
_publ_contact_author_name 'Luck, Rudy L.'
_publ_contact_author_phone '(906)487 2309'
_publ_section_title
;
 Syntheses, X-ray Structural Characterizations, and Thermal Stabilities of
 Two Nonclassical Trinuclear Vanadium(IV) Complexes,
 (V3(\m3-O)O2)(\m2-O2P(CH2C6H5)2)6(H2O) and
 (V3(\m3-O)O2)(\m2-O2P(CH2C6H5)2)6(py), and Polymeric Complexes of
 Stoichiometry (VO(O2PR2)2)\\infty, R2 = Ph2 and o-(CH2)2(C6H4)
;
_journal_name_full 'Inorganic Chemistry'
_journal_page_first 2766
_journal_page_last 2776
_journal_paper_doi 10.1021/ic201259u
_journal_volume 51
_journal_year 2012
_chemical_absolute_configuration ad
_chemical_formula_moiety 'C87.91 H88.34 N0.78 O15.22 P6 V3'
_chemical_formula_sum 'C87.91 H88.34 N0.78 O15.22 P6 V3'
_chemical_formula_weight 1737.88
_chemical_name_systematic
;
 ?
;
_space_group_IT_number 1
_symmetry_cell_setting triclinic
_symmetry_Int_Tables_number 1
_symmetry_space_group_name_Hall 'P 1'
_symmetry_space_group_name_H-M 'P 1'
_atom_sites_solution_hydrogens geom
_atom_sites_solution_primary direct
_atom_sites_solution_secondary difmap
_audit_creation_date 2011-05-18T18:39:24-00:00
_audit_creation_method 'WinGX routine CIF_UPDATE'
_cell_angle_alpha 108.063(1)
_cell_angle_beta 103.954(1)
_cell_angle_gamma 110.953(1)
_cell_formula_units_Z 1
_cell_length_a 13.1842(8)
_cell_length_b 13.7341(9)
_cell_length_c 13.9398(9)
_cell_measurement_reflns_used 6537
_cell_measurement_temperature 100(2)
_cell_measurement_theta_max 30.5749
_cell_measurement_theta_min 2.4479
_cell_measurement_wavelength 0.71073
_cell_volume 2057.4(2)
_computing_cell_refinement 'SAINT V7.66A integration software'
_computing_data_collection 'Bruker APEX2 software'
_computing_data_reduction 'SORTAV (Blessing, 1995)'
_computing_molecular_graphics 'Ortep-3 for Windows (Farrugia, 1997)'
_computing_publication_material 'WinGX publication routines (Farrugia, 1999)'
_computing_structure_refinement 'SHELXL-97 (Sheldrick, 2008)'
_computing_structure_solution 'SIR2004 (Giacovazzo et al, 2004)'
_diffrn_ambient_temperature 100(2)
_diffrn_detector 'APEX-II CCD'
_diffrn_measured_fraction_theta_full 0.987
_diffrn_measured_fraction_theta_max 0.897
_diffrn_measurement_device '\k-geometry diffractometer'
_diffrn_measurement_device_type 'Bruker APEX-II'
_diffrn_measurement_method '\f or \w oscillation scans'
_diffrn_orient_matrix_type 'x-axis to radiation source'
_diffrn_orient_matrix_UB_11 -0.803063E-1
_diffrn_orient_matrix_UB_12 -0.609058E-2
_diffrn_orient_matrix_UB_13 -0.115485E-1
_diffrn_orient_matrix_UB_21 -0.277941E-1
_diffrn_orient_matrix_UB_22 -0.480815E-1
_diffrn_orient_matrix_UB_23 -0.805587E-1
_diffrn_orient_matrix_UB_31 -0.246058E-1
_diffrn_orient_matrix_UB_32 -0.718827E-1
_diffrn_orient_matrix_UB_33 0.115179E-1
_diffrn_radiation_monochromator graphite
_diffrn_radiation_probe x-ray
_diffrn_radiation_type MoK\a
_diffrn_radiation_wavelength 0.71073
_diffrn_reflns_av_R_equivalents 0.0255
_diffrn_reflns_av_unetI/netI 0.0938
_diffrn_reflns_limit_h_max 18
_diffrn_reflns_limit_h_min -18
_diffrn_reflns_limit_k_max 20
_diffrn_reflns_limit_k_min -20
_diffrn_reflns_limit_l_max 19
_diffrn_reflns_limit_l_min -19
_diffrn_reflns_number 25292
_diffrn_reflns_theta_full 28
_diffrn_reflns_theta_max 31.44
_diffrn_reflns_theta_min 1.67
_diffrn_source 'sealed x-ray tube'
_exptl_absorpt_coefficient_mu 0.517
_exptl_absorpt_correction_T_max 0.746
_exptl_absorpt_correction_T_min 0.623
_exptl_absorpt_correction_type multi-scan
_exptl_absorpt_process_details
;
SADABS-2008/1 - Bruker AXS area detector scaling and absorption correction
;
_exptl_crystal_colour green
_exptl_crystal_density_diffrn 1.413
_exptl_crystal_description plate
_exptl_crystal_F_000 901.9
_exptl_crystal_size_max 0.36
_exptl_crystal_size_mid 0.36
_exptl_crystal_size_min 0.08
_refine_diff_density_max 1.118
_refine_diff_density_min -0.605
_refine_diff_density_rms 0.087
_refine_ls_abs_structure_details 'Flack H D (1983), Acta Cryst. A39, 876-881'
_refine_ls_abs_structure_Flack -0.005(14)
_refine_ls_extinction_method none
_refine_ls_goodness_of_fit_ref 1.001
_refine_ls_hydrogen_treatment mixed
_refine_ls_matrix_type full
_refine_ls_number_parameters 1085
_refine_ls_number_reflns 21357
_refine_ls_number_restraints 279
_refine_ls_restrained_S_all 1.009
_refine_ls_R_factor_all 0.0773
_refine_ls_R_factor_gt 0.0516
_refine_ls_shift/su_max 0.002
_refine_ls_shift/su_mean 0
_refine_ls_structure_factor_coef Fsqd
_refine_ls_weighting_details 'calc w=1/[\s^2^(Fo^2^)+(0.0532P)^2^+0.0000P] where P=(Fo^2^+2Fc^2^)/3'
_refine_ls_weighting_scheme calc
_refine_ls_wR_factor_gt 0.1112
_refine_ls_wR_factor_ref 0.1196
_reflns_number_gt 15932
_reflns_number_total 21357
_reflns_threshold_expression >2\s(I)
_cod_data_source_file ic201259u_si_002_3.cif
_cod_data_source_block 10mz498_0m
_cod_original_formula_sum 'C87.91 H88.34 N0.78 O15.22 P6 V3 '
_cod_database_code 4328479

loop_
_symmetry_equiv_pos_as_xyz
'x, y, z'

loop_
_atom_site_label
_atom_site_type_symbol
_atom_site_fract_x
_atom_site_fract_y
_atom_site_fract_z
_atom_site_U_iso_or_equiv
_atom_site_adp_type
_atom_site_occupancy
_atom_site_symmetry_multiplicity
_atom_site_calc_flag
_atom_site_refinement_flags
_atom_site_disorder_assembly
_atom_site_disorder_group
V1 V -0.06317(5) 0.08248(5) -0.00220(5) 0.02092(13) Uani 1 1 d D . .
V2 V 0.07968(5) 0.06982(4) 0.25509(5) 0.01858(13) Uani 1 1 d . . .
V3 V 0.21262(5) 0.38261(5) 0.20209(5) 0.01884(13) Uani 1 1 d . . .
O1 O 0.0394(2) 0.1490(2) 0.1205(2) 0.0221(5) Uani 1 1 d . A .
O2 O 0.1046(2) 0.0177(2) 0.3392(2) 0.0262(6) Uani 1 1 d . . .
O3 O 0.3052(2) 0.5136(2) 0.2421(2) 0.0235(5) Uani 1 1 d . . .
P1 P -0.19776(8) -0.00064(7) 0.14273(8) 0.0216(2) Uani 1 1 d . . .
P2 P -0.01732(9) -0.12668(8) -0.00317(8) 0.0226(2) Uani 1 1 d . . .
P3 P 0.13934(8) 0.34557(7) 0.39412(7) 0.01782(18) Uani 1 1 d . . .
P4 P 0.33622(8) 0.23559(7) 0.28276(7) 0.01829(18) Uani 1 1 d . . .
P5 P -0.05855(8) 0.32458(7) 0.04917(8) 0.01820(18) Uani 1 1 d . . .
P6 P 0.16088(8) 0.22325(7) -0.04762(7) 0.01789(18) Uani 1 1 d . . .
O4 O -0.1911(2) -0.0109(2) 0.0334(2) 0.0228(5) Uani 1 1 d . A .
O5 O -0.0813(2) 0.0509(2) 0.2373(2) 0.0240(5) Uani 1 1 d . A .
O6 O -0.0372(2) -0.0538(2) -0.0598(2) 0.0242(6) Uani 1 1 d . A .
O7 O 0.0047(2) -0.07951(19) 0.11614(19) 0.0205(5) Uani 1 1 d . A .
O8 O 0.1417(2) 0.23209(19) 0.3693(2) 0.0209(5) Uani 1 1 d . . .
O9 O 0.1306(2) 0.3836(2) 0.3028(2) 0.0200(5) Uani 1 1 d . . .
O10 O 0.2264(2) 0.11857(19) 0.2272(2) 0.0214(5) Uani 1 1 d . . .
O11 O 0.3146(2) 0.3384(2) 0.29070(19) 0.0188(5) Uani 1 1 d . . .
O12 O 0.0746(2) 0.37741(19) 0.09972(19) 0.0186(5) Uani 1 1 d . A .
O13 O -0.1258(2) 0.1946(2) 0.0103(2) 0.0203(5) Uani 1 1 d . A .
O14 O 0.2346(2) 0.29214(19) 0.07456(19) 0.0191(5) Uani 1 1 d . A .
O15 O 0.0301(2) 0.1521(2) -0.0798(2) 0.0205(5) Uani 1 1 d . A .
N2 N -0.2148(3) -0.0138(3) -0.1737(3) 0.0301(7) Uani 0.782(6) 1 d P A 1
C13 C -0.2025(5) -0.0046(5) -0.2610(4) 0.0333(13) Uani 0.782(6) 1 d P A 1
H13 H -0.1244 0.0327 -0.257 0.04 Uiso 0.782(6) 1 calc PR A 1
C14 C -0.2956(5) -0.0454(5) -0.3589(4) 0.0379(14) Uani 0.782(6) 1 d P A 1
H14 H -0.2796 -0.0354 -0.4191 0.045 Uiso 0.782(6) 1 calc PR A 1
C15 C -0.4284(5) -0.1117(5) -0.2812(5) 0.0401(15) Uani 0.782(6) 1 d P A 1
H15 H -0.507 -0.1501 -0.2868 0.048 Uiso 0.782(6) 1 calc PR A 1
C16 C -0.4069(5) -0.0982(5) -0.3703(5) 0.0419(15) Uani 0.782(6) 1 d P A 1
H16 H -0.4705 -0.1262 -0.4379 0.05 Uiso 0.782(6) 1 calc PR A 1
C17 C -0.3358(6) -0.0693(5) -0.1874(5) 0.0378(15) Uani 0.782(6) 1 d P A 1
H17 H -0.3512 -0.0763 -0.126 0.045 Uiso 0.782(6) 1 calc PR A 1
O21 O -0.2148(3) -0.0138(3) -0.1737(3) 0.0301(7) Uani 0.218(6) 1 d PD A 2
H21A H -0.296(6) -0.070(19) -0.169(6) 0.045 Uiso 0.218(6) 1 d PD A 2
H21B H -0.259(13) -0.107(3) -0.193(8) 0.045 Uiso 0.218(6) 1 d PD A 2
C2 C -0.2924(3) -0.1460(3) 0.1176(3) 0.0265(8) Uani 1 1 d . A .
H2A H -0.3668 -0.1762 0.0541 0.032 Uiso 1 1 calc R . .
H2B H -0.2538 -0.1938 0.0944 0.032 Uiso 1 1 calc R . .
C3 C -0.1450(4) -0.2702(3) -0.0713(3) 0.0282(8) Uani 1 1 d . A .
H3A H -0.1203 -0.324 -0.0518 0.034 Uiso 1 1 calc R . .
H3B H -0.2054 -0.2663 -0.0419 0.034 Uiso 1 1 calc R . .
C4 C 0.1062(4) -0.1427(3) -0.0252(3) 0.0285(9) Uani 1 1 d . A .
H4A H 0.093 -0.1604 -0.1029 0.034 Uiso 1 1 calc R . .
H4B H 0.178 -0.0668 0.0205 0.034 Uiso 1 1 calc R . .
C5 C 0.0127(3) 0.3424(3) 0.4236(3) 0.0225(7) Uani 1 1 d . . .
H5A H 0.0198 0.421 0.4442 0.027 Uiso 1 1 calc R . .
H5B H -0.0583 0.2897 0.3542 0.027 Uiso 1 1 calc R . .
C6 C 0.2693(3) 0.4552(3) 0.5144(3) 0.0258(8) Uani 1 1 d . . .
H6A H 0.2732 0.4302 0.574 0.031 Uiso 1 1 calc R . .
H6B H 0.3399 0.4625 0.498 0.031 Uiso 1 1 calc R . .
C7 C 0.4154(3) 0.2630(3) 0.4212(3) 0.0218(7) Uani 1 1 d . . .
H7A H 0.4809 0.3435 0.4604 0.026 Uiso 1 1 calc R . .
H7B H 0.3612 0.2566 0.4599 0.026 Uiso 1 1 calc R . .
C8 C 0.4279(3) 0.2241(3) 0.2072(3) 0.0235(8) Uani 1 1 d . . .
H8A H 0.4436 0.1586 0.2064 0.028 Uiso 1 1 calc R . .
H8B H 0.3831 0.2051 0.1301 0.028 Uiso 1 1 calc R . .
C9 C -0.1150(3) 0.3850(3) 0.1446(3) 0.0241(8) Uani 1 1 d . A .
H9A H -0.2023 0.3393 0.1112 0.029 Uiso 1 1 calc R . .
H9B H -0.0864 0.3746 0.2114 0.029 Uiso 1 1 calc R . .
C10 C -0.0890(3) 0.3611(3) -0.0635(3) 0.0212(7) Uani 1 1 d . A .
H10A H -0.0472 0.4466 -0.0332 0.025 Uiso 1 1 calc R . .
H10B H -0.0523 0.3311 -0.1116 0.025 Uiso 1 1 calc R . .
C11 C 0.1760(3) 0.3185(3) -0.1135(3) 0.0221(8) Uani 1 1 d . A .
H11A H 0.1225 0.271 -0.1922 0.026 Uiso 1 1 calc R . .
H11B H 0.1473 0.3731 -0.0815 0.026 Uiso 1 1 calc R . .
C12 C 0.2230(3) 0.1305(3) -0.0986(3) 0.0236(8) Uani 1 1 d . A .
H12A H 0.3077 0.1795 -0.0797 0.028 Uiso 1 1 calc R . .
H12B H 0.2184 0.0801 -0.0605 0.028 Uiso 1 1 calc R . .
C1 C -0.2575(6) 0.0938(9) 0.1844(10) 0.0246(19) Uani 0.782(6) 1 d PU A 1
H1A H -0.2583 0.103 0.2574 0.03 Uiso 0.782(6) 1 calc PR A 1
H1B H -0.2053 0.171 0.1921 0.03 Uiso 0.782(6) 1 calc PR A 1
C111 C -0.3828(7) 0.0515(6) 0.1044(6) 0.0245(16) Uani 0.782(6) 1 d PU A 1
C112 C -0.4025(6) 0.0746(6) 0.0144(6) 0.0291(14) Uani 0.782(6) 1 d PU A 1
H112 H -0.3372 0.1174 0.0012 0.035 Uiso 0.782(6) 1 calc PR A 1
C113 C -0.5151(6) 0.0364(6) -0.0562(6) 0.0344(14) Uani 0.782(6) 1 d PU A 1
H113 H -0.5276 0.056 -0.1162 0.041 Uiso 0.782(6) 1 calc PR A 1
C114 C -0.6106(6) -0.0302(6) -0.0408(6) 0.0355(16) Uani 0.782(6) 1 d PU A 1
H114 H -0.6888 -0.0597 -0.092 0.043 Uiso 0.782(6) 1 calc PR A 1
C115 C -0.5924(5) -0.0537(5) 0.0489(5) 0.0341(13) Uani 0.782(6) 1 d PU A 1
H115 H -0.6578 -0.099 0.0604 0.041 Uiso 0.782(6) 1 calc PR A 1
C116 C -0.4774(5) -0.0107(4) 0.1228(5) 0.0286(12) Uani 0.782(6) 1 d PU A 1
H116 H -0.4645 -0.0245 0.1863 0.034 Uiso 0.782(6) 1 calc PR A 1
C911 C -0.291(3) 0.075(3) 0.184(3) 0.024(6) Uani 0.218(6) 1 d PU A 2
H91A H -0.3116 0.0569 0.2425 0.029 Uiso 0.218(6) 1 calc PR A 2
H91B H -0.2403 0.1598 0.2164 0.029 Uiso 0.218(6) 1 calc PR A 2
C912 C -0.3987(17) 0.043(2) 0.096(2) 0.038(8) Uani 0.218(6) 1 d PGU A 2
C913 C -0.3926(17) 0.1121(17) 0.041(2) 0.048(7) Uani 0.218(6) 1 d PGU A 2
H913 H -0.3206 0.1794 0.0633 0.057 Uiso 0.218(6) 1 calc PR A 2
C914 C -0.492(2) 0.0829(18) -0.0477(19) 0.045(6) Uani 0.218(6) 1 d PGU A 2
H914 H -0.4878 0.1302 -0.0855 0.054 Uiso 0.218(6) 1 calc PR A 2
C915 C -0.5973(18) -0.0156(19) -0.0809(18) 0.050(7) Uani 0.218(6) 1 d PGU A 2
H915 H -0.6652 -0.0356 -0.1413 0.06 Uiso 0.218(6) 1 calc PR A 2
C916 C -0.6034(16) -0.0849(17) -0.026(2) 0.086(9) Uani 0.218(6) 1 d PGU A 2
H916 H -0.6754 -0.1522 -0.0484 0.103 Uiso 0.218(6) 1 calc PR A 2
C917 C -0.504(2) -0.056(2) 0.063(2) 0.077(8) Uani 0.218(6) 1 d PGU A 2
H917 H -0.5083 -0.1029 0.1005 0.092 Uiso 0.218(6) 1 calc PR A 2
C121 C -0.3255(3) -0.1673(3) 0.2084(3) 0.0254(8) Uani 1 1 d . . .
C122 C -0.4424(4) -0.2280(3) 0.1898(4) 0.0322(9) Uani 1 1 d . A .
H122 H -0.5022 -0.2504 0.1216 0.039 Uiso 1 1 calc R . .
C123 C -0.4742(4) -0.2570(3) 0.2679(4) 0.0350(10) Uani 1 1 d . . .
H123 H -0.5553 -0.2988 0.254 0.042 Uiso 1 1 calc R A .
C124 C -0.3884(4) -0.2251(3) 0.3658(4) 0.0371(10) Uani 1 1 d . A .
H124 H -0.4098 -0.2462 0.4195 0.044 Uiso 1 1 calc R . .
C125 C -0.2708(4) -0.1625(4) 0.3870(4) 0.0361(10) Uani 1 1 d . . .
H125 H -0.2115 -0.1393 0.4557 0.043 Uiso 1 1 calc R A .
C126 C -0.2392(4) -0.1335(3) 0.3085(3) 0.0290(9) Uani 1 1 d . A .
H126 H -0.1581 -0.0904 0.3231 0.035 Uiso 1 1 calc R . .
C211 C -0.2013(4) -0.3202(3) -0.1938(3) 0.0297(9) Uani 1 1 d . . .
C212 C -0.3026(4) -0.3146(4) -0.2430(4) 0.0396(10) Uani 1 1 d . A .
H212 H -0.3356 -0.2788 -0.199 0.047 Uiso 1 1 calc R . .
C213 C -0.3559(5) -0.3615(4) -0.3572(4) 0.0500(12) Uani 1 1 d . . .
H213 H -0.4256 -0.3581 -0.3906 0.06 Uiso 1 1 calc R A .
C214 C -0.3086(5) -0.4125(4) -0.4216(4) 0.0487(13) Uani 1 1 d . A .
H214 H -0.3448 -0.443 -0.4993 0.058 Uiso 1 1 calc R . .
C215 C -0.2092(4) -0.4193(4) -0.3742(4) 0.0442(11) Uani 1 1 d . . .
H215 H -0.1767 -0.4554 -0.4186 0.053 Uiso 1 1 calc R A .
C216 C -0.1566(4) -0.3736(4) -0.2613(4) 0.0380(10) Uani 1 1 d . A .
H216 H -0.0878 -0.3788 -0.2289 0.046 Uiso 1 1 calc R . .
C221 C 0.1324(4) -0.2333(3) -0.0011(4) 0.0298(9) Uani 1 1 d . . .
C222 C 0.1384(4) -0.3182(3) -0.0810(4) 0.0312(9) Uani 1 1 d . A .
H222 H 0.1156 -0.3258 -0.1541 0.037 Uiso 1 1 calc R . .
C223 C 0.1769(4) -0.3922(3) -0.0567(4) 0.0329(9) Uani 1 1 d . . .
H223 H 0.1827 -0.4485 -0.1123 0.039 Uiso 1 1 calc R A .
C224 C 0.2067(4) -0.3846(3) 0.0470(4) 0.0317(9) Uani 1 1 d . A .
H224 H 0.2356 -0.4337 0.0646 0.038 Uiso 1 1 calc R . .
C225 C 0.1946(4) -0.3053(4) 0.1258(4) 0.0343(9) Uani 1 1 d . . .
H225 H 0.2117 -0.3027 0.197 0.041 Uiso 1 1 calc R A .
C226 C 0.1579(4) -0.2289(4) 0.1033(4) 0.0353(10) Uani 1 1 d . A .
H226 H 0.1503 -0.1742 0.1588 0.042 Uiso 1 1 calc R . .
C311 C -0.0111(3) 0.3064(3) 0.5109(3) 0.0218(7) Uani 1 1 d . . .
C312 C -0.0227(3) 0.2011(3) 0.5073(3) 0.0264(8) Uani 1 1 d . . .
H312 H -0.0091 0.1528 0.452 0.032 Uiso 1 1 calc R . .
C313 C -0.0536(4) 0.1652(3) 0.5827(3) 0.0303(9) Uani 1 1 d . . .
H313 H -0.0609 0.0928 0.5795 0.036 Uiso 1 1 calc R . .
C314 C -0.0739(3) 0.2358(4) 0.6634(3) 0.0298(9) Uani 1 1 d . . .
H314 H -0.0973 0.2106 0.7144 0.036 Uiso 1 1 calc R . .
C315 C -0.0603(4) 0.3419(4) 0.6697(3) 0.0319(9) Uani 1 1 d . . .
H315 H -0.073 0.3907 0.7257 0.038 Uiso 1 1 calc R . .
C316 C -0.0281(4) 0.3774(3) 0.5940(3) 0.0303(9) Uani 1 1 d . . .
H316 H -0.0175 0.4512 0.599 0.036 Uiso 1 1 calc R . .
C321 C 0.2732(4) 0.5728(3) 0.5545(3) 0.0318(9) Uani 1 1 d U . .
C322 C 0.2494(5) 0.6140(4) 0.6447(5) 0.0612(16) Uani 1 1 d U . .
H322 H 0.2352 0.5696 0.6849 0.073 Uiso 1 1 calc R . .
C323 C 0.2454(7) 0.7175(5) 0.6792(7) 0.099(3) Uani 1 1 d U . .
H323 H 0.2318 0.7448 0.7439 0.119 Uiso 1 1 calc R . .
C324 C 0.2604(7) 0.7790(5) 0.6222(7) 0.096(2) Uani 1 1 d U . .
H324 H 0.2569 0.85 0.646 0.115 Uiso 1 1 calc R . .
C325 C 0.2810(7) 0.7412(5) 0.5296(6) 0.082(2) Uani 1 1 d U . .
H325 H 0.2887 0.7842 0.4876 0.099 Uiso 1 1 calc R . .
C326 C 0.2907(6) 0.6375(4) 0.4963(4) 0.0571(15) Uani 1 1 d U . .
H326 H 0.3093 0.6128 0.4343 0.069 Uiso 1 1 calc R . .
C411 C 0.4658(3) 0.1806(3) 0.4263(3) 0.0259(8) Uani 1 1 d . . .
C412 C 0.3934(4) 0.0617(3) 0.3850(4) 0.0407(11) Uani 1 1 d . . .
H412 H 0.3099 0.0313 0.3571 0.049 Uiso 1 1 calc R . .
C413 C 0.4419(5) -0.0116(4) 0.3842(4) 0.0539(15) Uani 1 1 d . . .
H413 H 0.3919 -0.0924 0.3565 0.065 Uiso 1 1 calc R . .
C414 C 0.5637(5) 0.0319(4) 0.4238(4) 0.0465(12) Uani 1 1 d . . .
H414 H 0.5971 -0.0192 0.4219 0.056 Uiso 1 1 calc R . .
C415 C 0.6349(4) 0.1472(4) 0.4653(4) 0.0434(11) Uani 1 1 d . . .
H415 H 0.7183 0.177 0.4931 0.052 Uiso 1 1 calc R . .
C416 C 0.5869(4) 0.2215(4) 0.4672(3) 0.0307(9) Uani 1 1 d . . .
H416 H 0.638 0.3023 0.4971 0.037 Uiso 1 1 calc R . .
C421 C 0.5447(3) 0.3310(3) 0.2512(3) 0.0211(7) Uani 1 1 d . . .
C422 C 0.6503(3) 0.3306(3) 0.2968(3) 0.0262(8) Uani 1 1 d . . .
H422 H 0.6488 0.2619 0.2997 0.031 Uiso 1 1 calc R . .
C423 C 0.7576(4) 0.4286(4) 0.3380(3) 0.0336(10) Uani 1 1 d . . .
H423 H 0.8291 0.4272 0.3699 0.04 Uiso 1 1 calc R . .
C424 C 0.7611(4) 0.5279(4) 0.3330(4) 0.0345(10) Uani 1 1 d . . .
H424 H 0.835 0.5953 0.3616 0.041 Uiso 1 1 calc R . .
C425 C 0.6578(4) 0.5298(3) 0.2868(4) 0.0331(9) Uani 1 1 d . . .
H425 H 0.6601 0.598 0.282 0.04 Uiso 1 1 calc R . .
C426 C 0.5494(4) 0.4316(3) 0.2468(3) 0.0291(9) Uani 1 1 d . . .
H426 H 0.478 0.4339 0.2162 0.035 Uiso 1 1 calc R . .
C511 C -0.0832(4) 0.5100(3) 0.1793(3) 0.0273(8) Uani 1 1 d . . .
C512 C 0.0193(4) 0.5946(4) 0.2663(4) 0.0398(11) Uani 1 1 d . A .
H512 H 0.0735 0.5751 0.3041 0.048 Uiso 1 1 calc R . .
C513 C 0.0436(5) 0.7116(4) 0.2995(5) 0.0585(16) Uani 1 1 d . . .
H513 H 0.1138 0.7722 0.3605 0.07 Uiso 1 1 calc R A .
C514 C -0.0387(5) 0.7359(4) 0.2397(5) 0.0521(14) Uani 1 1 d . A .
H514 H -0.0216 0.8144 0.2588 0.063 Uiso 1 1 calc R . .
C515 C -0.1412(5) 0.6510(4) 0.1561(4) 0.0469(13) Uani 1 1 d . . .
H515 H -0.1979 0.669 0.1198 0.056 Uiso 1 1 calc R A .
C516 C -0.1624(5) 0.5387(4) 0.1244(4) 0.0404(11) Uani 1 1 d . A .
H516 H -0.2329 0.4789 0.0634 0.048 Uiso 1 1 calc R . .
C521 C -0.2152(3) 0.3205(3) -0.1357(3) 0.0247(8) Uani 1 1 d . . .
C522 C -0.2419(4) 0.3986(4) -0.1677(4) 0.0346(10) Uani 1 1 d . A .
H522 H -0.1821 0.4762 -0.1392 0.042 Uiso 1 1 calc R . .
C523 C -0.3521(4) 0.3649(4) -0.2389(4) 0.0418(11) Uani 1 1 d . . .
H523 H -0.3678 0.4185 -0.2614 0.05 Uiso 1 1 calc R A .
C524 C -0.4400(4) 0.2550(5) -0.2782(4) 0.0466(12) Uani 1 1 d . A .
H524 H -0.5174 0.2328 -0.326 0.056 Uiso 1 1 calc R . .
C525 C -0.4172(4) 0.1776(5) -0.2493(4) 0.0513(13) Uani 1 1 d . . .
H525 H -0.4782 0.1004 -0.2782 0.062 Uiso 1 1 calc R A .
C526 C -0.3054(4) 0.2102(4) -0.1778(4) 0.0428(11) Uani 1 1 d . A .
H526 H -0.2907 0.155 -0.1575 0.051 Uiso 1 1 calc R . .
C611 C 0.2980(3) 0.3891(3) -0.1067(3) 0.0215(7) Uani 1 1 d . . .
C612 C 0.3948(3) 0.4532(3) -0.0101(3) 0.0289(8) Uani 1 1 d . A .
H612 H 0.3864 0.4547 0.056 0.035 Uiso 1 1 calc R . .
C613 C 0.5057(4) 0.5162(4) -0.0067(4) 0.0345(9) Uani 1 1 d . . .
H613 H 0.5728 0.5588 0.0612 0.041 Uiso 1 1 calc R A .
C614 C 0.5188(4) 0.5173(4) -0.1016(4) 0.0379(10) Uani 1 1 d . A .
H614 H 0.5944 0.5613 -0.0993 0.046 Uiso 1 1 calc R . .
C615 C 0.4223(4) 0.4545(4) -0.1984(4) 0.0444(11) Uani 1 1 d . . .
H615 H 0.4308 0.4548 -0.2642 0.053 Uiso 1 1 calc R A .
C616 C 0.3108(4) 0.3896(4) -0.2022(4) 0.0321(9) Uani 1 1 d . A .
H616 H 0.2439 0.3459 -0.2702 0.039 Uiso 1 1 calc R . .
C621 C 0.1631(4) 0.0551(3) -0.2207(3) 0.0255(8) Uani 1 1 d . . .
C622 C 0.2126(4) 0.0845(4) -0.2908(4) 0.0348(10) Uani 1 1 d . A .
H622 H 0.2869 0.1516 -0.2612 0.042 Uiso 1 1 calc R . .
C623 C 0.1560(5) 0.0179(5) -0.4035(4) 0.0478(13) Uani 1 1 d . . .
H623 H 0.1895 0.0409 -0.4509 0.057 Uiso 1 1 calc R A .
C624 C 0.0504(5) -0.0822(4) -0.4464(4) 0.0464(12) Uani 1 1 d . A .
H624 H 0.0126 -0.1295 -0.5235 0.056 Uiso 1 1 calc R . .
C625 C -0.0002(4) -0.1137(4) -0.3793(4) 0.0406(11) Uani 1 1 d . . .
H625 H -0.0732 -0.1824 -0.4093 0.049 Uiso 1 1 calc R A .
C626 C 0.0562(4) -0.0444(3) -0.2658(3) 0.0308(9) Uani 1 1 d . A .
H626 H 0.0205 -0.066 -0.219 0.037 Uiso 1 1 calc R . .

loop_
_atom_site_aniso_label
_atom_site_aniso_U_11
_atom_site_aniso_U_22
_atom_site_aniso_U_33
_atom_site_aniso_U_23
_atom_site_aniso_U_13
_atom_site_aniso_U_12
V1 0.0229(3) 0.0165(3) 0.0232(3) 0.0098(3) 0.0075(3) 0.0091(2)
V2 0.0219(3) 0.0136(3) 0.0173(3) 0.0070(2) 0.0057(3) 0.0066(2)
V3 0.0206(3) 0.0185(3) 0.0195(3) 0.0102(2) 0.0076(3) 0.0099(2)
O1 0.0273(13) 0.0197(12) 0.0232(14) 0.0102(10) 0.0101(11) 0.0140(11)
O2 0.0355(15) 0.0200(12) 0.0197(14) 0.0095(11) 0.0080(12) 0.0109(11)
O3 0.0231(13) 0.0200(12) 0.0243(14) 0.0107(11) 0.0073(11) 0.0075(10)
P1 0.0225(5) 0.0176(4) 0.0222(5) 0.0077(4) 0.0071(4) 0.0088(4)
P2 0.0324(5) 0.0174(4) 0.0182(5) 0.0080(4) 0.0083(4) 0.0128(4)
P3 0.0203(4) 0.0147(4) 0.0166(5) 0.0061(3) 0.0068(4) 0.0072(3)
P4 0.0201(4) 0.0159(4) 0.0171(5) 0.0073(4) 0.0047(4) 0.0083(3)
P5 0.0200(4) 0.0173(4) 0.0199(5) 0.0097(4) 0.0077(4) 0.0101(4)
P6 0.0202(4) 0.0177(4) 0.0174(5) 0.0087(4) 0.0060(4) 0.0106(4)
O4 0.0253(13) 0.0196(12) 0.0188(13) 0.0084(10) 0.0059(11) 0.0078(10)
O5 0.0227(13) 0.0257(13) 0.0207(14) 0.0112(11) 0.0066(11) 0.0087(11)
O6 0.0336(15) 0.0207(12) 0.0178(13) 0.0080(10) 0.0081(12) 0.0138(11)
O7 0.0298(13) 0.0130(11) 0.0166(13) 0.0067(10) 0.0066(11) 0.0094(10)
O8 0.0243(13) 0.0167(11) 0.0213(13) 0.0094(10) 0.0088(11) 0.0085(10)
O9 0.0243(13) 0.0182(12) 0.0208(14) 0.0108(10) 0.0093(11) 0.0110(10)
O10 0.0238(13) 0.0162(11) 0.0235(14) 0.0087(10) 0.0084(11) 0.0093(10)
O11 0.0190(12) 0.0204(11) 0.0168(12) 0.0107(10) 0.0038(10) 0.0090(10)
O12 0.0200(12) 0.0178(11) 0.0194(13) 0.0105(10) 0.0061(11) 0.0095(10)
O13 0.0206(12) 0.0181(11) 0.0233(14) 0.0106(10) 0.0077(11) 0.0096(10)
O14 0.0215(12) 0.0208(12) 0.0172(13) 0.0085(10) 0.0072(11) 0.0121(10)
O15 0.0235(13) 0.0223(12) 0.0168(13) 0.0101(10) 0.0049(11) 0.0126(11)
N2 0.0376(19) 0.0217(15) 0.0267(18) 0.0139(14) 0.0073(15) 0.0103(14)
C13 0.038(3) 0.037(3) 0.025(3) 0.016(2) 0.011(2) 0.017(2)
C14 0.039(3) 0.052(3) 0.021(3) 0.016(3) 0.008(2) 0.021(3)
C15 0.023(3) 0.036(3) 0.042(4) 0.013(3) 0.006(3) 0.003(2)
C16 0.038(3) 0.045(3) 0.029(3) 0.016(3) 0.007(3) 0.010(3)
C17 0.048(4) 0.032(3) 0.025(3) 0.013(2) 0.007(3) 0.017(3)
O21 0.0376(19) 0.0217(15) 0.0267(18) 0.0139(14) 0.0073(15) 0.0103(14)
C2 0.0250(19) 0.0213(17) 0.030(2) 0.0093(16) 0.0134(17) 0.0073(15)
C3 0.036(2) 0.0180(17) 0.021(2) 0.0051(15) 0.0078(18) 0.0090(16)
C4 0.036(2) 0.030(2) 0.031(2) 0.0207(18) 0.0146(19) 0.0194(18)
C5 0.0255(19) 0.0217(17) 0.0197(19) 0.0088(15) 0.0083(16) 0.0110(15)
C6 0.0271(19) 0.0178(16) 0.022(2) 0.0053(15) 0.0039(16) 0.0067(15)
C7 0.0245(18) 0.0241(17) 0.0174(18) 0.0100(15) 0.0053(15) 0.0131(15)
C8 0.0275(19) 0.0193(17) 0.0184(19) 0.0072(15) 0.0041(16) 0.0098(15)
C9 0.0237(18) 0.0199(17) 0.029(2) 0.0120(16) 0.0112(17) 0.0092(15)
C10 0.0210(17) 0.0213(17) 0.0236(19) 0.0124(15) 0.0079(15) 0.0106(15)
C11 0.0247(18) 0.0251(17) 0.024(2) 0.0151(16) 0.0098(16) 0.0156(15)
C12 0.031(2) 0.0205(17) 0.024(2) 0.0092(15) 0.0107(17) 0.0175(16)
C1 0.017(3) 0.023(3) 0.033(4) 0.012(3) 0.011(3) 0.008(3)
C111 0.023(3) 0.019(3) 0.031(3) 0.006(3) 0.013(3) 0.012(2)
C112 0.022(3) 0.026(3) 0.031(3) 0.009(3) 0.007(2) 0.008(2)
C113 0.026(3) 0.037(4) 0.033(3) 0.011(3) 0.009(3) 0.013(3)
C114 0.023(3) 0.029(3) 0.041(4) 0.005(3) 0.008(3) 0.012(2)
C115 0.019(3) 0.028(3) 0.046(4) 0.007(3) 0.012(3) 0.011(2)
C116 0.022(3) 0.020(3) 0.037(3) 0.007(2) 0.011(2) 0.008(2)
C911 0.029(11) 0.037(15) 0.020(9) 0.008(9) 0.019(9) 0.025(10)
C912 0.028(10) 0.033(12) 0.049(13) 0.014(9) 0.007(9) 0.019(8)
C913 0.032(9) 0.029(11) 0.059(14) 0.022(10) -0.004(9) 0.004(8)
C914 0.034(11) 0.057(14) 0.038(11) 0.020(11) 0.013(8) 0.015(10)
C915 0.028(9) 0.035(10) 0.065(15) 0.005(10) 0.000(10) 0.019(8)
C916 0.042(11) 0.048(13) 0.109(17) 0.032(12) -0.015(12) -0.008(10)
C917 0.045(10) 0.049(12) 0.094(15) 0.039(11) -0.006(11) -0.004(9)
C121 0.0264(19) 0.0172(16) 0.033(2) 0.0100(16) 0.0155(18) 0.0091(15)
C122 0.027(2) 0.0220(18) 0.039(2) 0.0100(17) 0.0126(19) 0.0058(16)
C123 0.033(2) 0.027(2) 0.049(3) 0.019(2) 0.024(2) 0.0112(18)
C124 0.051(3) 0.030(2) 0.049(3) 0.027(2) 0.033(2) 0.021(2)
C125 0.038(2) 0.043(2) 0.037(3) 0.025(2) 0.014(2) 0.022(2)
C126 0.027(2) 0.0247(18) 0.041(2) 0.0190(18) 0.0168(19) 0.0112(16)
C211 0.034(2) 0.0210(18) 0.025(2) 0.0078(16) 0.0104(18) 0.0064(16)
C212 0.045(3) 0.041(2) 0.031(3) 0.014(2) 0.011(2) 0.022(2)
C213 0.045(3) 0.049(3) 0.042(3) 0.018(2) 0.005(2) 0.018(2)
C214 0.060(3) 0.039(3) 0.025(2) 0.008(2) 0.012(2) 0.010(2)
C215 0.049(3) 0.041(3) 0.026(2) 0.004(2) 0.014(2) 0.015(2)
C216 0.039(2) 0.033(2) 0.027(2) 0.0029(18) 0.008(2) 0.0140(19)
C221 0.032(2) 0.033(2) 0.035(2) 0.0194(18) 0.0166(19) 0.0196(18)
C222 0.037(2) 0.032(2) 0.028(2) 0.0145(18) 0.0133(19) 0.0180(18)
C223 0.036(2) 0.0267(19) 0.036(2) 0.0094(18) 0.013(2) 0.0187(18)
C224 0.029(2) 0.0275(19) 0.046(3) 0.0212(19) 0.014(2) 0.0162(17)
C225 0.038(2) 0.042(2) 0.034(2) 0.024(2) 0.016(2) 0.021(2)
C226 0.043(2) 0.040(2) 0.034(2) 0.018(2) 0.019(2) 0.026(2)
C311 0.0188(17) 0.0255(17) 0.0196(19) 0.0093(15) 0.0079(15) 0.0093(15)
C312 0.030(2) 0.0252(18) 0.026(2) 0.0113(16) 0.0148(17) 0.0125(16)
C313 0.033(2) 0.029(2) 0.033(2) 0.0164(18) 0.0148(19) 0.0150(18)
C314 0.0241(19) 0.044(2) 0.020(2) 0.0165(18) 0.0096(17) 0.0126(18)
C315 0.036(2) 0.041(2) 0.024(2) 0.0132(18) 0.0172(19) 0.0207(19)
C316 0.037(2) 0.030(2) 0.032(2) 0.0157(18) 0.0182(19) 0.0200(18)
C321 0.037(2) 0.0191(17) 0.023(2) 0.0003(15) 0.0070(18) 0.0071(16)
C322 0.080(4) 0.025(2) 0.062(4) 0.002(2) 0.045(3) 0.012(2)
C323 0.114(6) 0.036(3) 0.129(6) 0.003(3) 0.079(5) 0.026(4)
C324 0.111(6) 0.032(3) 0.099(5) -0.008(3) 0.020(5) 0.033(4)
C325 0.114(6) 0.027(3) 0.064(4) 0.010(3) -0.003(4) 0.025(3)
C326 0.092(4) 0.026(2) 0.033(3) 0.008(2) 0.014(3) 0.018(2)
C411 0.031(2) 0.0285(19) 0.022(2) 0.0137(16) 0.0064(17) 0.0174(17)
C412 0.033(2) 0.027(2) 0.051(3) 0.022(2) -0.001(2) 0.0097(18)
C413 0.051(3) 0.026(2) 0.062(4) 0.017(2) -0.009(3) 0.017(2)
C414 0.056(3) 0.043(3) 0.040(3) 0.015(2) 0.003(2) 0.035(2)
C415 0.040(3) 0.052(3) 0.036(3) 0.016(2) 0.002(2) 0.031(2)
C416 0.034(2) 0.033(2) 0.026(2) 0.0158(18) 0.0066(18) 0.0178(18)
C421 0.0187(17) 0.0253(17) 0.0208(19) 0.0089(15) 0.0090(15) 0.0120(15)
C422 0.028(2) 0.034(2) 0.024(2) 0.0152(17) 0.0123(17) 0.0185(17)
C423 0.0215(19) 0.057(3) 0.028(2) 0.018(2) 0.0143(18) 0.021(2)
C424 0.027(2) 0.035(2) 0.029(2) 0.0045(18) 0.0169(18) 0.0072(18)
C425 0.034(2) 0.029(2) 0.041(3) 0.0168(19) 0.021(2) 0.0143(18)
C426 0.026(2) 0.034(2) 0.037(2) 0.0217(19) 0.0134(18) 0.0177(17)
C511 0.039(2) 0.0270(19) 0.028(2) 0.0142(17) 0.0221(19) 0.0205(18)
C512 0.039(2) 0.030(2) 0.047(3) 0.011(2) 0.025(2) 0.0131(19)
C513 0.054(3) 0.031(2) 0.058(4) -0.004(2) 0.035(3) -0.001(2)
C514 0.072(4) 0.036(3) 0.080(4) 0.037(3) 0.053(4) 0.034(3)
C515 0.079(4) 0.053(3) 0.049(3) 0.034(3) 0.043(3) 0.050(3)
C516 0.069(3) 0.044(2) 0.034(3) 0.022(2) 0.031(2) 0.042(3)
C521 0.0268(19) 0.033(2) 0.022(2) 0.0155(16) 0.0122(16) 0.0167(16)
C522 0.041(2) 0.037(2) 0.032(2) 0.0137(19) 0.013(2) 0.027(2)
C523 0.044(3) 0.049(3) 0.036(3) 0.017(2) 0.010(2) 0.032(2)
C524 0.032(3) 0.072(3) 0.042(3) 0.030(3) 0.011(2) 0.029(3)
C525 0.035(3) 0.052(3) 0.048(3) 0.026(3) 0.004(2) 0.006(2)
C526 0.033(2) 0.043(3) 0.045(3) 0.029(2) 0.003(2) 0.010(2)
C611 0.0234(18) 0.0230(17) 0.027(2) 0.0142(16) 0.0119(16) 0.0152(15)
C612 0.028(2) 0.030(2) 0.026(2) 0.0130(17) 0.0115(18) 0.0103(17)
C613 0.026(2) 0.036(2) 0.032(2) 0.0106(19) 0.0106(19) 0.0107(18)
C614 0.027(2) 0.038(2) 0.049(3) 0.019(2) 0.021(2) 0.0119(19)
C615 0.037(3) 0.063(3) 0.044(3) 0.031(3) 0.024(2) 0.022(2)
C616 0.030(2) 0.043(2) 0.028(2) 0.0222(19) 0.0116(18) 0.0165(19)
C621 0.034(2) 0.0294(19) 0.0197(19) 0.0104(16) 0.0096(17) 0.0227(18)
C622 0.043(2) 0.039(2) 0.031(2) 0.0144(19) 0.020(2) 0.026(2)
C623 0.071(4) 0.065(3) 0.035(3) 0.027(3) 0.034(3) 0.046(3)
C624 0.059(3) 0.053(3) 0.024(2) 0.006(2) 0.009(2) 0.037(3)
C625 0.046(3) 0.038(2) 0.025(2) 0.0029(19) 0.002(2) 0.024(2)
C626 0.037(2) 0.030(2) 0.025(2) 0.0112(17) 0.0086(18) 0.0188(18)

loop_
_atom_type_symbol
_atom_type_description
_atom_type_scat_dispersion_real
_atom_type_scat_dispersion_imag
_atom_type_scat_source
C C 0.0033 0.0016 'International Tables Vol C Tables 4.2.6.8 and 6.1.1.4'
H H 0 0 'International Tables Vol C Tables 4.2.6.8 and 6.1.1.4'
N N 0.0061 0.0033 'International Tables Vol C Tables 4.2.6.8 and 6.1.1.4'
O O 0.0106 0.006 'International Tables Vol C Tables 4.2.6.8 and 6.1.1.4'
P P 0.1023 0.0942 'International Tables Vol C Tables 4.2.6.8 and 6.1.1.4'
V V 0.3005 0.5294 'International Tables Vol C Tables 4.2.6.8 and 6.1.1.4'

loop_
_geom_angle_atom_site_label_1
_geom_angle_atom_site_label_2
_geom_angle_atom_site_label_3
_geom_angle
O1 V1 O13 98.47(11)
O1 V1 O6 98.72(11)
O13 V1 O6 162.81(11)
O1 V1 O4 96.39(12)
O13 V1 O4 89.19(10)
O6 V1 O4 89.21(10)
O1 V1 O15 99.40(11)
O13 V1 O15 88.95(10)
O6 V1 O15 87.94(10)
O4 V1 O15 164.21(10)
O1 V1 N2 177.67(13)
O13 V1 N2 80.76(11)
O6 V1 N2 82.08(11)
O4 V1 N2 81.42(11)
O15 V1 N2 82.80(11)
O2 V2 O10 103.43(12)
O2 V2 O5 102.06(12)
O10 V2 O5 154.51(10)
O2 V2 O8 95.90(11)
O10 V2 O8 90.14(10)
O5 V2 O8 86.82(10)
O2 V2 O7 97.03(11)
O10 V2 O7 88.75(10)
O5 V2 O7 88.59(10)
O8 V2 O7 166.93(10)
O3 V3 O9 106.31(12)
O3 V3 O14 105.24(12)
O9 V3 O14 148.44(10)
O3 V3 O12 98.57(11)
O9 V3 O12 86.69(10)
O14 V3 O12 89.59(10)
O3 V3 O11 98.98(12)
O9 V3 O11 87.71(10)
O14 V3 O11 86.50(10)
O12 V3 O11 162.43(10)
O5 P1 O4 115.76(15)
O5 P1 C1 104.4(3)
O4 P1 C1 109.2(4)
O5 P1 C2 110.76(17)
O4 P1 C2 104.98(16)
C1 P1 C2 111.9(3)
O5 P1 C911 110.3(11)
O4 P1 C911 113.6(12)
C2 P1 C911 100.1(10)
O7 P2 O6 115.81(14)
O7 P2 C4 111.57(17)
O6 P2 C4 104.43(16)
O7 P2 C3 107.13(16)
O6 P2 C3 109.84(16)
C4 P2 C3 107.83(19)
O8 P3 O9 116.27(14)
O8 P3 C6 108.01(16)
O9 P3 C6 109.53(16)
O8 P3 C5 111.80(15)
O9 P3 C5 103.32(15)
C6 P3 C5 107.58(18)
O11 P4 O10 115.67(13)
O11 P4 C8 110.33(15)
O10 P4 C8 106.44(15)
O11 P4 C7 106.89(15)
O10 P4 C7 109.10(16)
C8 P4 C7 108.22(17)
O12 P5 O13 115.62(13)
O12 P5 C10 104.59(15)
O13 P5 C10 110.63(16)
O12 P5 C9 111.84(16)
O13 P5 C9 104.65(15)
C10 P5 C9 109.54(17)
O15 P6 O14 115.43(14)
O15 P6 C11 106.90(15)
O14 P6 C11 110.27(16)
O15 P6 C12 110.33(16)
O14 P6 C12 105.80(15)
C11 P6 C12 107.94(17)
P1 O4 V1 131.04(15)
P1 O5 V2 136.34(16)
P2 O6 V1 127.60(15)
P2 O7 V2 142.99(15)
P3 O8 V2 146.03(16)
P3 O9 V3 131.37(14)
P4 O10 V2 129.75(15)
P4 O11 V3 140.31(15)
P5 O12 V3 145.95(15)
P5 O13 V1 128.52(15)
P6 O14 V3 134.88(14)
P6 O15 V1 132.82(15)
C13 N2 C17 113.6(4)
C13 N2 V1 124.1(3)
C17 N2 V1 120.9(3)
C13 N2 H21A 127.4(17)
V1 N2 H21A 108.4(15)
C13 N2 H21B 108(8)
C17 N2 H21B 60(10)
V1 N2 H21B 108.2(15)
H21A N2 H21B 46(10)
N2 C13 C14 124.3(5)
N2 C13 H13 117.9
C14 C13 H13 117.9
C16 C14 C13 121.1(6)
C16 C14 H14 119.4
C13 C14 H14 119.4
C17 C15 C16 118.4(5)
C17 C15 H15 120.8
C16 C15 H15 120.8
C14 C16 C15 118.5(5)
C14 C16 H16 120.7
C15 C16 H16 120.7
C15 C17 N2 124.0(5)
C15 C17 H17 118
N2 C17 H17 118
C15 C17 H21A 145(10)
H17 C17 H21A 84.5
C15 C17 H21B 116(3)
N2 C17 H21B 47(3)
H17 C17 H21B 104.4
C121 C2 P1 119.5(3)
C121 C2 H2A 107.5
P1 C2 H2A 107.5
C121 C2 H2B 107.5
P1 C2 H2B 107.5
H2A C2 H2B 107
C211 C3 P2 115.7(3)
C211 C3 H3A 108.4
P2 C3 H3A 108.4
C211 C3 H3B 108.4
P2 C3 H3B 108.4
H3A C3 H3B 107.4
C221 C4 P2 118.1(3)
C221 C4 H4A 107.8
P2 C4 H4A 107.8
C221 C4 H4B 107.8
P2 C4 H4B 107.8
H4A C4 H4B 107.1
C311 C5 P3 119.7(3)
C311 C5 H5A 107.4
P3 C5 H5A 107.4
C311 C5 H5B 107.4
P3 C5 H5B 107.4
H5A C5 H5B 106.9
C321 C6 P3 113.6(3)
C321 C6 H6A 108.8
P3 C6 H6A 108.8
C321 C6 H6B 108.8
P3 C6 H6B 108.8
H6A C6 H6B 107.7
C411 C7 P4 113.3(3)
C411 C7 H7A 108.9
P4 C7 H7A 108.9
C411 C7 H7B 108.9
P4 C7 H7B 108.9
H7A C7 H7B 107.7
C421 C8 P4 115.2(2)
C421 C8 H8A 108.5
P4 C8 H8A 108.5
C421 C8 H8B 108.5
P4 C8 H8B 108.5
H8A C8 H8B 107.5
C511 C9 P5 116.7(3)
C511 C9 H9A 108.1
P5 C9 H9A 108.1
C511 C9 H9B 108.1
P5 C9 H9B 108.1
H9A C9 H9B 107.3
C521 C10 P5 119.9(3)
C521 C10 H10A 107.4
P5 C10 H10A 107.4
C521 C10 H10B 107.4
P5 C10 H10B 107.4
H10A C10 H10B 106.9
C611 C11 P6 117.8(2)
C611 C11 H11A 107.9
P6 C11 H11A 107.9
C611 C11 H11B 107.9
P6 C11 H11B 107.9
H11A C11 H11B 107.2
C621 C12 P6 114.5(3)
C621 C12 H12A 108.6
P6 C12 H12A 108.6
C621 C12 H12B 108.6
P6 C12 H12B 108.6
H12A C12 H12B 107.6
C111 C1 P1 113.5(7)
C111 C1 H1A 108.9
P1 C1 H1A 108.9
C111 C1 H1B 108.9
P1 C1 H1B 108.9
H1A C1 H1B 107.7
C116 C111 C112 119.4(6)
C116 C111 C1 119.3(7)
C112 C111 C1 121.3(7)
C113 C112 C111 120.6(6)
C113 C112 H112 119.7
C111 C112 H112 119.7
C112 C113 C114 120.3(6)
C112 C113 H113 119.8
C114 C113 H113 119.8
C115 C114 C113 119.7(6)
C115 C114 H114 120.1
C113 C114 H114 120.1
C114 C115 C116 119.6(5)
C114 C115 H115 120.2
C116 C115 H115 120.2
C111 C116 C115 120.3(6)
C111 C116 H116 119.9
C115 C116 H116 119.9
C912 C911 P1 116(3)
C912 C911 H91A 108.4
P1 C911 H91A 108.4
C912 C911 H91B 108.4
P1 C911 H91B 108.4
H91A C911 H91B 107.4
C913 C912 C917 120
C913 C912 C911 117(2)
C917 C912 C911 123(2)
C914 C913 C912 120
C914 C913 H913 120
C912 C913 H913 120
C913 C914 C915 120
C913 C914 H914 120
C915 C914 H914 120
C916 C915 C914 120
C916 C915 H915 120
C914 C915 H915 120
C915 C916 C917 120
C915 C916 H916 120
C917 C916 H916 120
C916 C917 C912 120
C916 C917 H917 120
C912 C917 H917 120
C122 C121 C126 119.0(4)
C122 C121 C2 120.1(4)
C126 C121 C2 120.7(3)
C121 C122 C123 121.2(4)
C121 C122 H122 119.4
C123 C122 H122 119.4
C124 C123 C122 119.5(4)
C124 C123 H123 120.3
C122 C123 H123 120.3
C123 C124 C125 120.3(4)
C123 C124 H124 119.8
C125 C124 H124 119.8
C124 C125 C126 120.0(4)
C124 C125 H125 120
C126 C125 H125 120
C125 C126 C121 120.0(4)
C125 C126 H126 120
C121 C126 H126 120
C216 C211 C212 118.0(4)
C216 C211 C3 122.4(4)
C212 C211 C3 119.6(4)
C211 C212 C213 120.0(4)
C211 C212 H212 120
C213 C212 H212 120
C214 C213 C212 120.5(5)
C214 C213 H213 119.7
C212 C213 H213 119.7
C215 C214 C213 120.1(5)
C215 C214 H214 120
C213 C214 H214 120
C214 C215 C216 119.5(4)
C214 C215 H215 120.3
C216 C215 H215 120.3
C215 C216 C211 121.9(4)
C215 C216 H216 119
C211 C216 H216 119
C222 C221 C226 118.5(4)
C222 C221 C4 120.5(4)
C226 C221 C4 120.9(4)
C223 C222 C221 121.3(4)
C223 C222 H222 119.3
C221 C222 H222 119.3
C224 C223 C222 120.0(4)
C224 C223 H223 120
C222 C223 H223 120
C223 C224 C225 119.4(4)
C223 C224 H224 120.3
C225 C224 H224 120.3
C224 C225 C226 121.3(4)
C224 C225 H225 119.3
C226 C225 H225 119.3
C225 C226 C221 119.2(4)
C225 C226 H226 120.4
C221 C226 H226 120.4
C312 C311 C316 118.7(3)
C312 C311 C5 121.6(3)
C316 C311 C5 119.5(3)
C313 C312 C311 121.1(4)
C313 C312 H312 119.5
C311 C312 H312 119.5
C312 C313 C314 119.4(4)
C312 C313 H313 120.3
C314 C313 H313 120.3
C315 C314 C313 120.3(4)
C315 C314 H314 119.8
C313 C314 H314 119.8
C314 C315 C316 119.5(4)
C314 C315 H315 120.2
C316 C315 H315 120.2
C315 C316 C311 120.8(4)
C315 C316 H316 119.6
C311 C316 H316 119.6
C322 C321 C326 117.5(4)
C322 C321 C6 121.2(4)
C326 C321 C6 121.1(4)
C321 C322 C323 122.4(6)
C321 C322 H322 118.8
C323 C322 H322 118.8
C324 C323 C322 120.0(7)
C324 C323 H323 120
C322 C323 H323 120
C323 C324 C325 120.6(6)
C323 C324 H324 119.7
C325 C324 H324 119.7
C324 C325 C326 119.7(6)
C324 C325 H325 120.1
C326 C325 H325 120.1
C321 C326 C325 119.6(5)
C321 C326 H326 120.2
C325 C326 H326 120.2
C416 C411 C412 117.9(4)
C416 C411 C7 120.0(3)
C412 C411 C7 122.0(4)
C413 C412 C411 120.5(4)
C413 C412 H412 119.7
C411 C412 H412 119.7
C412 C413 C414 120.1(4)
C412 C413 H413 119.9
C414 C413 H413 119.9
C415 C414 C413 119.9(4)
C415 C414 H414 120.1
C413 C414 H414 120.1
C414 C415 C416 120.3(4)
C414 C415 H415 119.8
C416 C415 H415 119.8
C415 C416 C411 121.2(4)
C415 C416 H416 119.4
C411 C416 H416 119.4
C426 C421 C422 118.3(3)
C426 C421 C8 120.9(3)
C422 C421 C8 120.7(3)
C423 C422 C421 121.0(4)
C423 C422 H422 119.5
C421 C422 H422 119.5
C424 C423 C422 120.1(4)
C424 C423 H423 119.9
C422 C423 H423 119.9
C423 C424 C425 119.9(4)
C423 C424 H424 120.1
C425 C424 H424 120.1
C424 C425 C426 120.0(4)
C424 C425 H425 120
C426 C425 H425 120
C421 C426 C425 120.6(4)
C421 C426 H426 119.7
C425 C426 H426 119.7
C512 C511 C516 120.3(4)
C512 C511 C9 120.8(4)
C516 C511 C9 118.9(4)
C511 C512 C513 119.1(5)
C511 C512 H512 120.5
C513 C512 H512 120.5
C514 C513 C512 118.2(5)
C514 C513 H513 120.9
C512 C513 H513 120.9
C515 C514 C513 121.8(4)
C515 C514 H514 119.1
C513 C514 H514 119.1
C514 C515 C516 118.9(5)
C514 C515 H515 120.5
C516 C515 H515 120.5
C515 C516 C511 121.6(5)
C515 C516 H516 119.2
C511 C516 H516 119.2
C526 C521 C522 117.0(4)
C526 C521 C10 124.7(3)
C522 C521 C10 118.2(3)
C523 C522 C521 121.1(4)
C523 C522 H522 119.5
C521 C522 H522 119.5
C522 C523 C524 120.4(4)
C522 C523 H523 119.8
C524 C523 H523 119.8
C525 C524 C523 120.0(4)
C525 C524 H524 120
C523 C524 H524 120
C524 C525 C526 120.2(5)
C524 C525 H525 119.9
C526 C525 H525 119.9
C521 C526 C525 121.3(4)
C521 C526 H526 119.4
C525 C526 H526 119.4
C612 C611 C616 119.0(4)
C612 C611 C11 122.4(3)
C616 C611 C11 118.6(3)
C611 C612 C613 121.1(4)
C611 C612 H612 119.5
C613 C612 H612 119.5
C614 C613 C612 120.1(4)
C614 C613 H613 119.9
C612 C613 H613 119.9
C615 C614 C613 119.3(4)
C615 C614 H614 120.4
C613 C614 H614 120.4
C614 C615 C616 120.6(4)
C614 C615 H615 119.7
C616 C615 H615 119.7
C611 C616 C615 120.0(4)
C611 C616 H616 120
C615 C616 H616 120
C622 C621 C626 118.2(4)
C622 C621 C12 120.9(4)
C626 C621 C12 120.9(4)
C621 C622 C623 121.2(4)
C621 C622 H622 119.4
C623 C622 H622 119.4
C624 C623 C622 119.4(5)
C624 C623 H623 120.3
C622 C623 H623 120.3
C625 C624 C623 120.7(4)
C625 C624 H624 119.7
C623 C624 H624 119.7
C624 C625 C626 119.5(5)
C624 C625 H625 120.3
C626 C625 H625 120.3
C621 C626 C625 120.9(4)
C621 C626 H626 119.5
C625 C626 H626 119.5

loop_
_geom_bond_atom_site_label_1
_geom_bond_atom_site_label_2
_geom_bond_distance
V1 O1 1.619(3)
V1 O13 1.974(2)
V1 O6 1.981(2)
V1 O4 1.996(3)
V1 O15 2.010(3)
V1 N2 2.304(3)
V2 O2 1.581(3)
V2 O10 1.984(2)
V2 O5 1.986(3)
V2 O8 2.010(2)
V2 O7 2.024(2)
V3 O3 1.587(2)
V3 O9 1.967(2)
V3 O14 1.981(2)
V3 O12 1.986(2)
V3 O11 1.988(2)
P1 O5 1.505(3)
P1 O4 1.513(3)
P1 C1 1.768(12)
P1 C2 1.799(4)
P1 C911 1.95(4)
P2 O7 1.495(3)
P2 O6 1.507(3)
P2 C4 1.803(4)
P2 C3 1.821(4)
P3 O8 1.502(2)
P3 O9 1.514(2)
P3 C6 1.794(4)
P3 C5 1.802(4)
P4 O11 1.514(2)
P4 O10 1.517(3)
P4 C8 1.801(4)
P4 C7 1.803(4)
P5 O12 1.510(2)
P5 O13 1.518(2)
P5 C10 1.791(4)
P5 C9 1.802(4)
P6 O15 1.509(3)
P6 O14 1.512(3)
P6 C11 1.800(3)
P6 C12 1.806(3)
N2 C13 1.303(6)
N2 C17 1.434(7)
N2 H21A 1.104(15)
N2 H21B 1.105(15)
C13 C14 1.382(7)
C13 H13 0.95
C14 C16 1.327(8)
C14 H14 0.95
C15 C17 1.338(8)
C15 C16 1.390(8)
C15 H15 0.95
C16 H16 0.95
C17 H17 0.95
C17 H21A 0.54(19)
C17 H21B 1.3(2)
C2 C121 1.512(5)
C2 H2A 0.99
C2 H2B 0.99
C3 C211 1.495(6)
C3 H3A 0.99
C3 H3B 0.99
C4 C221 1.513(5)
C4 H4A 0.99
C4 H4B 0.99
C5 C311 1.507(5)
C5 H5A 0.99
C5 H5B 0.99
C6 C321 1.513(5)
C6 H6A 0.99
C6 H6B 0.99
C7 C411 1.515(5)
C7 H7A 0.99
C7 H7B 0.99
C8 C421 1.507(5)
C8 H8A 0.99
C8 H8B 0.99
C9 C511 1.493(5)
C9 H9A 0.99
C9 H9B 0.99
C10 C521 1.508(5)
C10 H10A 0.99
C10 H10B 0.99
C11 C611 1.514(5)
C11 H11A 0.99
C11 H11B 0.99
C12 C621 1.505(5)
C12 H12A 0.99
C12 H12B 0.99
C1 C111 1.528(10)
C1 H1A 0.99
C1 H1B 0.99
C111 C116 1.371(9)
C111 C112 1.374(8)
C112 C113 1.367(8)
C112 H112 0.95
C113 C114 1.378(9)
C113 H113 0.95
C114 C115 1.372(9)
C114 H114 0.95
C115 C116 1.392(8)
C115 H115 0.95
C116 H116 0.95
C911 C912 1.45(4)
C911 H91A 0.99
C911 H91B 0.99
C912 C913 1.39
C912 C917 1.39
C913 C914 1.39
C913 H913 0.95
C914 C915 1.39
C914 H914 0.95
C915 C916 1.39
C915 H915 0.95
C916 C917 1.39
C916 H916 0.95
C917 H917 0.95
C121 C122 1.375(5)
C121 C126 1.382(6)
C122 C123 1.375(6)
C122 H122 0.95
C123 C124 1.365(6)
C123 H123 0.95
C124 C125 1.377(6)
C124 H124 0.95
C125 C126 1.379(6)
C125 H125 0.95
C126 H126 0.95
C211 C216 1.386(6)
C211 C212 1.386(6)
C212 C213 1.394(7)
C212 H212 0.95
C213 C214 1.371(7)
C213 H213 0.95
C214 C215 1.369(7)
C214 H214 0.95
C215 C216 1.378(6)
C215 H215 0.95
C216 H216 0.95
C221 C222 1.383(6)
C221 C226 1.390(6)
C222 C223 1.380(5)
C222 H222 0.95
C223 C224 1.364(6)
C223 H223 0.95
C224 C225 1.372(6)
C224 H224 0.95
C225 C226 1.389(6)
C225 H225 0.95
C226 H226 0.95
C311 C312 1.381(5)
C311 C316 1.388(5)
C312 C313 1.377(5)
C312 H312 0.95
C313 C314 1.391(5)
C313 H313 0.95
C314 C315 1.375(6)
C314 H314 0.95
C315 C316 1.385(6)
C315 H315 0.95
C316 H316 0.95
C321 C322 1.369(6)
C321 C326 1.375(6)
C322 C323 1.377(8)
C322 H322 0.95
C323 C324 1.325(11)
C323 H323 0.95
C324 C325 1.364(10)
C324 H324 0.95
C325 C326 1.419(7)
C325 H325 0.95
C326 H326 0.95
C411 C416 1.383(6)
C411 C412 1.394(5)
C412 C413 1.371(6)
C412 H412 0.95
C413 C414 1.387(7)
C413 H413 0.95
C414 C415 1.353(7)
C414 H414 0.95
C415 C416 1.376(6)
C415 H415 0.95
C416 H416 0.95
C421 C426 1.382(5)
C421 C422 1.387(5)
C422 C423 1.382(6)
C422 H422 0.95
C423 C424 1.372(6)
C423 H423 0.95
C424 C425 1.373(6)
C424 H424 0.95
C425 C426 1.394(6)
C425 H425 0.95
C426 H426 0.95
C511 C512 1.364(6)
C511 C516 1.388(6)
C512 C513 1.414(6)
C512 H512 0.95
C513 C514 1.407(8)
C513 H513 0.95
C514 C515 1.347(8)
C514 H514 0.95
C515 C516 1.364(6)
C515 H515 0.95
C516 H516 0.95
C521 C526 1.370(6)
C521 C522 1.402(5)
C522 C523 1.359(6)
C522 H522 0.95
C523 C524 1.361(7)
C523 H523 0.95
C524 C525 1.349(7)
C524 H524 0.95
C525 C526 1.382(6)
C525 H525 0.95
C526 H526 0.95
C611 C612 1.361(5)
C611 C616 1.382(5)
C612 C613 1.387(6)
C612 H612 0.95
C613 C614 1.378(6)
C613 H613 0.95
C614 C615 1.360(7)
C614 H614 0.95
C615 C616 1.399(6)
C615 H615 0.95
C616 H616 0.95
C621 C622 1.381(6)
C621 C626 1.382(6)
C622 C623 1.385(7)
C622 H622 0.95
C623 C624 1.380(7)
C623 H623 0.95
C624 C625 1.361(7)
C624 H624 0.95
C625 C626 1.398(6)
C625 H625 0.95
C626 H626 0.95
